data_2011127
loop_
_publ_author_name
'Fl\"orke, Ulrich'
'Egold, Hans'
'Schraa, Markus'

_publ_section_title
;
 Hydrido-sulfido-bridged triangular Os~3~ cluster compounds with
 different phosphine ligand substitution patterns
;
_journal_issue 7
_journal_name_full 'Acta Crystallographica Section C'
_journal_page_first 760
_journal_page_last 762
_journal_paper_doi 10.1107/S0108270100004571
_journal_volume 56
_journal_year 2000
_chemical_formula_iupac '[Os3 (C O)9 H (C6 H5 S) (C12 H23 P)]'
_chemical_formula_moiety 'C27 H29 O9 Os3 P S'
_chemical_formula_sum 'C27 H29 O9 Os3 P S'
_chemical_formula_weight 1131.13
_chemical_name_systematic
;
nonacarbonyl-1\k^3^C,2\k^3^C,3\k^3^C-dicyclohexylphosphine-3\kP-\m-hydrido-
1:2\k^2^H-\m-phenylthio-1:2\k^2^S-triangulo-triosmium
;
_space_group_IT_number 15
_symmetry_cell_setting monoclinic
_symmetry_space_group_name_Hall '-C 2yc'
_symmetry_space_group_name_H-M 'C 1 2/c 1'
_audit_creation_method SHELXL-97
_cell_angle_alpha 90.00
_cell_angle_beta 91.040(10)
_cell_angle_gamma 90.00
_cell_formula_units_Z 8
_cell_length_a 20.893(3)
_cell_length_b 9.010(2)
_cell_length_c 33.399(5)
_cell_measurement_reflns_used 23
_cell_measurement_temperature 203(2)
_cell_measurement_theta_max 37.96
_cell_measurement_theta_min 14.45
_cell_volume 6286.2(19)
_computing_cell_refinement XSCANS
_computing_data_collection 'XSCANS (Siemens, 1994)'
_computing_data_reduction XSCANS
_computing_molecular_graphics SHELXTL/NT
_computing_publication_material SHELXTL/NT
_computing_structure_refinement SHELXTL/NT
_computing_structure_solution 'SHELXTL/NT (Siemens, 1995)'
_diffrn_ambient_temperature 203(2)
_diffrn_measured_fraction_theta_full 1.000
_diffrn_measured_fraction_theta_max 1.000
_diffrn_measurement_device 'Siemens P4'
_diffrn_measurement_method '\w scans'
_diffrn_radiation_monochromator graphite
_diffrn_radiation_source 'fine-focus sealed tube'
_diffrn_radiation_type MoK\a
_diffrn_radiation_wavelength .71073
_diffrn_reflns_av_R_equivalents .047
_diffrn_reflns_av_sigmaI/netI .099
_diffrn_reflns_limit_h_max 1
_diffrn_reflns_limit_h_min -27
_diffrn_reflns_limit_k_max 11
_diffrn_reflns_limit_k_min -1
_diffrn_reflns_limit_l_max 43
_diffrn_reflns_limit_l_min -43
_diffrn_reflns_number 8816
_diffrn_reflns_theta_full 27.50
_diffrn_reflns_theta_max 27.50
_diffrn_reflns_theta_min 2.28
_diffrn_standards_decay_% 5
_diffrn_standards_interval_count 397
_diffrn_standards_number 3
_exptl_absorpt_coefficient_mu 12.263
_exptl_absorpt_correction_T_max .375
_exptl_absorpt_correction_T_min .146
_exptl_absorpt_correction_type \y-scan
_exptl_absorpt_process_details '(North et al., 1968)'
_exptl_crystal_colour yellow
_exptl_crystal_density_diffrn 2.390
_exptl_crystal_density_meas ?
_exptl_crystal_density_method 'not measured'
_exptl_crystal_description block
_exptl_crystal_F_000 4176
_exptl_crystal_size_max .27
_exptl_crystal_size_mid .14
_exptl_crystal_size_min .08
_refine_diff_density_max .909
_refine_diff_density_min -.979
_refine_ls_extinction_method none
_refine_ls_goodness_of_fit_ref .924
_refine_ls_hydrogen_treatment mixed
_refine_ls_matrix_type full
_refine_ls_number_parameters 376
_refine_ls_number_reflns 7221
_refine_ls_number_restraints 4
_refine_ls_restrained_S_all .924
_refine_ls_R_factor_all .103
_refine_ls_R_factor_gt .045
_refine_ls_shift/su_max .001
_refine_ls_shift/su_mean .000
_refine_ls_structure_factor_coef Fsqd
_refine_ls_weighting_details 'calc w = 1/[\s^2^(Fo^2^)+(0.0145P)^2^] where P=(Fo^2^+2Fc^2^)/3'
_refine_ls_weighting_scheme calc
_refine_ls_wR_factor_ref .077
_reflns_number_gt 4147
_reflns_number_total 7221
_reflns_threshold_expression I>2\s(I)
_cod_data_source_file gs1077.cif
_cod_data_source_block I
_cod_depositor_comments
;
The following automatic conversions were performed:

'_exptl_crystal_density_meas' value 'not measured' was changed to '?'
- the value is perceived as not measured.

Automatic conversion script
Id: cif_fix_values 3008 2015-01-20 13:52:24Z robertas 
;
_cod_original_sg_symbol_H-M 'C 2/c'
_cod_database_code 2011127
_cod_database_fobs_code 2011127

loop_
_symmetry_equiv_pos_as_xyz
'x, y, z'
'-x, y, -z+1/2'
'x+1/2, y+1/2, z'
'-x+1/2, y+1/2, -z+1/2'
'-x, -y, -z'
'x, -y, z-1/2'
'-x+1/2, -y+1/2, -z'
'x+1/2, -y+1/2, z-1/2'

loop_
_atom_site_label
_atom_site_fract_x
_atom_site_fract_y
_atom_site_fract_z
_atom_site_U_iso_or_equiv
_atom_site_adp_type
_atom_site_calc_flag
_atom_site_refinement_flags
_atom_site_occupancy
_atom_site_disorder_assembly
_atom_site_disorder_group
_atom_site_type_symbol
Os1 .33880(2) .14011(5) .127082(13) .03545(11) Uani d . 1 . . Os
Os2 .28893(2) .01966(5) .054454(13) .03882(12) Uani d D 1 . . Os
Os3 .20756(2) .19213(6) .104673(13) .03985(13) Uani d D 1 . . Os
S1 .20468(13) -.0736(3) .09604(8) .0408(7) Uani d . 1 . . S
P1 .34617(14) .2789(3) .18630(9) .0384(7) Uani d . 1 . . P
H1 .285(4) .372(12) .191(3) .080 Uiso d . 1 . . H
O1 .2950(4) -.1323(9) .1743(2) .056(2) Uani d . 1 . . O
C1 .3092(5) -.0341(14) .1555(3) .043(3) Uani d . 1 . . C
O2 .3739(4) .4109(10) .0749(2) .063(3) Uani d . 1 . . O
C2 .3603(5) .3090(14) .0940(3) .042(3) Uani d . 1 . . C
O3 .4739(4) .0192(10) .1255(3) .066(3) Uani d . 1 . . O
C3 .4230(5) .0695(12) .1267(3) .040(3) Uani d . 1 . . C
O4 .3882(4) .1860(10) .0076(2) .071(3) Uani d . 1 . . O
C4 .3506(6) .1229(14) .0258(3) .050(3) Uani d . 1 . . C
O5 .2383(4) -.0967(10) -.0254(2) .063(3) Uani d . 1 . . O
C5 .2537(5) -.0513(15) .0045(4) .053(3) Uani d . 1 . . C
O6 .3768(4) -.2394(11) .0742(3) .072(3) Uani d . 1 . . O
C6 .3444(6) -.1396(15) .0665(3) .050(3) Uani d . 1 . . C
O7 .0708(4) .2593(10) .0770(2) .065(3) Uani d . 1 . . O
C7 .1216(5) .2278(13) .0853(3) .045(3) Uani d . 1 . . C
O8 .1788(4) .1624(10) .1933(2) .060(2) Uani d . 1 . . O
C8 .1903(5) .1791(14) .1602(4) .048(3) Uani d . 1 . . C
O9 .2439(4) .5187(11) .1125(3) .066(3) Uani d . 1 . . O
C9 .2295(5) .3977(15) .1090(3) .044(3) Uani d . 1 . . C
C11 .4102(5) .4190(13) .1927(3) .045(3) Uani d . 1 . . C
H11 .4201 .4223 .2215 .054 Uiso calc R 1 . . H
C12 .4718(5) .3752(12) .1727(3) .050(3) Uani d . 1 . . C
H12A .4634 .3594 .1444 .060 Uiso calc R 1 . . H
H12B .4870 .2822 .1840 .060 Uiso calc R 1 . . H
C13 .5243(6) .4939(15) .1779(4) .070(4) Uani d . 1 . . C
H13A .5380 .4974 .2058 .084 Uiso calc R 1 . . H
H13B .5610 .4662 .1621 .084 Uiso calc R 1 . . H
C14 .5018(6) .6444(15) .1652(4) .070(4) Uani d . 1 . . C
H14A .4941 .6450 .1365 .084 Uiso calc R 1 . . H
H14B .5349 .7168 .1713 .084 Uiso calc R 1 . . H
C15 .4415(5) .6879(13) .1859(4) .054(3) Uani d . 1 . . C
H15A .4263 .7814 .1749 .065 Uiso calc R 1 . . H
H15B .4510 .7029 .2141 .065 Uiso calc R 1 . . H
C16 .3890(5) .5728(14) .1814(4) .063(4) Uani d . 1 . . C
H16A .3535 .6010 .1981 .075 Uiso calc R 1 . . H
H16B .3737 .5721 .1539 .075 Uiso calc R 1 . . H
C21 .3462(5) .1668(13) .2324(3) .045(3) Uani d . 1 . . C
H21 .3137 .0896 .2284 .054 Uiso calc R 1 . . H
C22 .3280(5) .2510(14) .2696(3) .060(4) Uani d . 1 . . C
H22A .2868 .2985 .2654 .072 Uiso calc R 1 . . H
H22B .3595 .3276 .2753 .072 Uiso calc R 1 . . H
C23 .3247(5) .1435(14) .3051(3) .055(3) Uani d . 1 . . C
H23A .3152 .1993 .3291 .066 Uiso calc R 1 . . H
H23B .2898 .0743 .3003 .066 Uiso calc R 1 . . H
C24 .3865(5) .0561(15) .3121(3) .061(4) Uani d . 1 . . C
H24A .4200 .1227 .3215 .073 Uiso calc R 1 . . H
H24B .3799 -.0182 .3327 .073 Uiso calc R 1 . . H
C25 .4068(6) -.0177(15) .2747(3) .064(4) Uani d . 1 . . C
H25A .3771 -.0976 .2684 .077 Uiso calc R 1 . . H
H25B .4487 -.0614 .2791 .077 Uiso calc R 1 . . H
C26 .4096(5) .0869(13) .2388(3) .045(3) Uani d . 1 . . C
H26A .4434 .1592 .2432 .054 Uiso calc R 1 . . H
H26B .4196 .0306 .2149 .054 Uiso calc R 1 . . H
C31 .1385(4) -.1348(13) .0648(3) .040(3) Uani d D 1 . . C
C32 .1132(5) -.2716(14) .0747(3) .056(4) Uani d D 1 . . C
H32 .1285 -.3220 .0972 .067 Uiso calc R 1 . . H
C33 .0651(5) -.3330(16) .0511(4) .069(4) Uani d D 1 . . C
H33 .0474 -.4242 .0579 .083 Uiso calc R 1 . . H
C34 .0437(6) -.2579(18) .0176(4) .075(5) Uani d D 1 . . C
H34 .0123 -.3011 .0013 .091 Uiso calc R 1 . . H
C35 .0676(6) -.1194(17) .0074(4) .062(4) Uani d D 1 . . C
H35 .0514 -.0680 -.0147 .075 Uiso calc R 1 . . H
C36 .1156(5) -.0609(15) .0309(3) .054(3) Uani d D 1 . . C
H36 .1333 .0301 .0240 .065 Uiso calc R 1 . . H
H2 .235(4) .185(9) .052(2) .080 Uiso d D 1 . . H

loop_
_atom_site_aniso_label
_atom_site_aniso_U_11
_atom_site_aniso_U_22
_atom_site_aniso_U_33
_atom_site_aniso_U_12
_atom_site_aniso_U_13
_atom_site_aniso_U_23
Os1 .0388(2) .0348(3) .0327(2) -.0015(2) .00199(19) .0010(2)
Os2 .0407(2) .0420(3) .0339(2) .0005(2) .00148(19) -.0016(2)
Os3 .0409(3) .0428(3) .0360(2) .0037(2) .0030(2) .0008(2)
S1 .0430(16) .0406(17) .0387(16) -.0042(15) -.0023(13) .0045(14)
P1 .0407(16) .0362(19) .0383(16) .0023(14) .0019(13) -.0015(15)
O1 .054(5) .046(6) .067(6) -.007(5) -.010(4) .016(5)
C1 .032(6) .059(9) .036(6) .009(6) -.009(5) -.011(7)
O2 .073(6) .058(6) .058(6) -.011(5) .012(5) .010(5)
C2 .047(7) .049(8) .031(6) -.010(6) .004(5) -.004(6)
O3 .050(5) .065(7) .082(7) .018(5) .018(5) .001(6)
C3 .053(7) .031(7) .037(6) -.003(6) .005(6) .011(6)
O4 .073(6) .085(8) .053(6) -.031(6) .009(5) .008(6)
C4 .063(8) .049(8) .038(7) -.004(7) .012(6) .002(6)
O5 .075(6) .074(7) .039(5) -.003(5) -.005(5) -.014(5)
C5 .045(7) .059(9) .054(8) -.015(7) -.010(6) .013(7)
O6 .074(7) .070(7) .071(7) .021(6) -.007(5) -.022(6)
C6 .052(8) .056(9) .041(7) -.010(7) .004(6) -.002(7)
O7 .040(5) .089(8) .065(6) .006(5) .000(4) .016(6)
C7 .037(7) .049(8) .049(7) -.001(6) .004(6) .011(6)
O8 .068(6) .067(7) .045(5) .007(5) .014(4) .004(5)
C8 .045(7) .050(8) .050(7) .004(6) -.009(6) -.003(7)
O9 .076(6) .063(7) .060(6) .001(6) .007(5) -.004(6)
C9 .042(7) .055(9) .036(7) .009(7) .001(5) -.002(7)
C11 .038(6) .042(7) .055(8) -.006(6) .001(6) .003(6)
C12 .051(7) .030(7) .068(8) -.019(6) .006(6) .007(7)
C13 .056(8) .065(10) .088(11) -.008(8) .000(7) -.008(9)
C14 .053(8) .055(10) .103(12) -.014(8) .003(8) .008(9)
C15 .054(8) .034(7) .074(9) -.005(7) .009(7) .002(7)
C16 .053(8) .042(8) .093(11) -.008(7) .011(7) .019(8)
C21 .059(7) .039(8) .038(6) .004(6) .005(6) -.008(6)
C22 .054(8) .069(10) .057(8) .025(7) .008(7) -.001(8)
C23 .072(8) .057(9) .037(7) -.003(8) .016(6) .000(7)
C24 .067(8) .071(10) .046(7) .016(8) .007(6) .021(8)
C25 .072(9) .065(10) .055(8) .015(8) .009(7) -.004(8)
C26 .056(7) .039(7) .041(7) .006(6) .012(6) .018(6)
C31 .028(6) .048(7) .043(7) .000(6) -.004(5) .000(6)
C32 .060(8) .062(10) .045(7) -.009(7) -.002(6) .012(7)
C33 .052(8) .074(11) .081(10) -.025(8) .005(7) .004(9)
C34 .044(8) .111(14) .072(10) -.032(9) -.004(7) -.005(10)
C35 .053(8) .081(11) .053(8) .016(8) .003(7) -.014(8)
C36 .050(7) .058(9) .055(8) .002(7) .001(6) .001(7)

loop_
_atom_type_symbol
_atom_type_description
_atom_type_scat_dispersion_real
_atom_type_scat_dispersion_imag
_atom_type_scat_source
C C .0033 .0016 'International Tables Vol C Tables 4.2.6.8 and 6.1.1.4'
H H .0000 .0000 'International Tables Vol C Tables 4.2.6.8 and 6.1.1.4'
O O .0106 .0060 'International Tables Vol C Tables 4.2.6.8 and 6.1.1.4'
P P .1023 .0942 'International Tables Vol C Tables 4.2.6.8 and 6.1.1.4'
S S .1246 .1234 'International Tables Vol C Tables 4.2.6.8 and 6.1.1.4'
Os Os -1.2165 7.6030 'International Tables Vol C Tables 4.2.6.8 and 6.1.1.4'

loop_
_geom_angle_atom_site_label_1
_geom_angle_atom_site_label_2
_geom_angle_atom_site_label_3
_geom_angle
_geom_angle_publ_flag
C3 Os1 C2 92.0(4) ?
C3 Os1 C1 92.1(4) ?
C2 Os1 C1 173.1(4) ?
C3 Os1 P1 98.1(3) ?
C2 Os1 P1 92.9(3) ?
C1 Os1 P1 92.0(3) ?
C3 Os1 Os2 101.2(3) ?
C2 Os1 Os2 84.1(3) ?
C1 Os1 Os2 89.6(3) ?
P1 Os1 Os2 160.59(7) y
C3 Os1 Os3 161.5(3) ?
C2 Os1 Os3 87.3(3) ?
C1 Os1 Os3 87.0(3) ?
P1 Os1 Os3 100.43(7) y
Os2 Os1 Os3 60.332(18) y
C4 Os2 C6 93.5(5) ?
C4 Os2 C5 88.8(5) ?
C6 Os2 C5 99.0(5) ?
C4 Os2 S1 170.4(4) ?
C6 Os2 S1 93.7(4) ?
C5 Os2 S1 96.4(3) ?
C4 Os2 Os1 90.1(3) ?
C6 Os2 Os1 83.9(4) ?
C5 Os2 Os1 176.9(4) ?
S1 Os2 Os1 84.34(7) y
C4 Os2 Os3 116.8(4) ?
C6 Os2 Os3 131.1(4) ?
C5 Os2 Os3 117.8(4) ?
S1 Os2 Os3 53.52(7) y
Os1 Os2 Os3 60.344(18) y
C8 Os3 C9 92.0(5) ?
C8 Os3 C7 98.4(5) ?
C9 Os3 C7 94.9(5) ?
C8 Os3 S1 92.9(4) ?
C9 Os3 S1 167.3(3) ?
C7 Os3 S1 96.0(4) ?
C8 Os3 Os2 131.5(4) ?
C9 Os3 Os2 115.2(3) ?
C7 Os3 Os2 116.9(3) ?
S1 Os3 Os2 53.56(7) y
C8 Os3 Os1 86.1(3) ?
C9 Os3 Os1 84.9(3) ?
C7 Os3 Os1 175.4(3) ?
S1 Os3 Os1 83.72(7) y
Os2 Os3 Os1 59.324(17) y
C31 S1 Os3 112.9(4) ?
C31 S1 Os2 109.4(4) ?
Os3 S1 Os2 72.92(8) y
C21 P1 C11 106.7(5) ?
C21 P1 Os1 114.4(4) ?
C11 P1 Os1 119.9(4) ?
O1 C1 Os1 174.9(10) ?
O2 C2 Os1 178.5(10) ?
O3 C3 Os1 176.5(11) ?
O4 C4 Os2 179.0(11) ?
O5 C5 Os2 174.0(11) ?
O6 C6 Os2 177.9(12) ?
O7 C7 Os3 172.8(11) ?
O8 C8 Os3 175.8(12) ?
O9 C9 Os3 177.9(12) ?
C16 C11 C12 112.3(10) ?
C16 C11 P1 113.1(8) ?
C12 C11 P1 113.0(8) ?
C11 C12 C13 112.3(10) ?
C14 C13 C12 112.2(10) ?
C13 C14 C15 111.7(11) ?
C14 C15 C16 112.8(11) ?
C11 C16 C15 113.4(10) ?
C22 C21 C26 110.8(9) ?
C22 C21 P1 114.6(8) ?
C26 C21 P1 111.3(7) ?
C21 C22 C23 109.5(10) ?
C24 C23 C22 113.3(9) ?
C25 C24 C23 110.7(10) ?
C24 C25 C26 113.6(11) ?
C21 C26 C25 110.8(9) ?
C32 C31 C36 119.5(11) ?
C32 C31 S1 115.2(9) ?
C36 C31 S1 125.0(10) ?
C33 C32 C31 119.9(12) ?
C34 C33 C32 119.3(13) ?
C33 C34 C35 121.9(13) ?
C36 C35 C34 118.0(13) ?
C35 C36 C31 121.4(13) ?

loop_
_geom_bond_atom_site_label_1
_geom_bond_atom_site_label_2
_geom_bond_site_symmetry_2
_geom_bond_distance
_geom_bond_publ_flag
Os1 C3 . 1.872(11) ?
Os1 C2 . 1.939(12) ?
Os1 C1 . 1.941(13) ?
Os1 P1 . 2.342(3) y
Os1 Os2 . 2.8382(7) y
Os1 Os3 . 2.8678(7) y
Os2 C4 . 1.866(12) ?
Os2 C6 . 1.883(13) ?
Os2 C5 . 1.919(12) ?
Os2 S1 . 2.413(3) y
Os2 Os3 . 2.8674(7) y
Os3 C8 . 1.899(12) ?
Os3 C9 . 1.913(14) ?
Os3 C7 . 1.925(11) ?
Os3 S1 . 2.412(3) y
S1 C31 . 1.803(10) y
P1 C21 . 1.843(11) ?
P1 C11 . 1.849(11) ?
O1 C1 . 1.128(13) ?
O2 C2 . 1.155(12) ?
O3 C3 . 1.157(11) ?
O4 C4 . 1.154(12) ?
O5 C5 . 1.121(12) ?
O6 C6 . 1.152(13) ?
O7 C7 . 1.129(11) ?
O8 C8 . 1.145(12) ?
O9 C9 . 1.137(14) ?
C11 C16 . 1.500(15) ?
C11 C12 . 1.513(13) ?
C12 C13 . 1.540(14) ?
C13 C14 . 1.494(16) ?
C14 C15 . 1.499(14) ?
C15 C16 . 1.515(14) ?
C21 C22 . 1.510(14) ?
C21 C26 . 1.519(13) ?
C22 C23 . 1.533(14) ?
C23 C24 . 1.527(14) ?
C24 C25 . 1.485(14) ?
C25 C26 . 1.527(14) ?
C31 C32 . 1.384(15) ?
C31 C36 . 1.392(14) ?
C32 C33 . 1.381(15) ?
C33 C34 . 1.377(17) ?
C34 C35 . 1.388(18) ?
C35 C36 . 1.367(15) ?
Os2 H2 . 1.86(8) y
Os3 H2 . 1.85(8) y
P1 H1 . 1.54(10) y
